data_7235210
loop_
_publ_author_name
'Rozhkov, Anton V.'
'Ivanov, Daniil M.'
'Novikov, Alexander S.'
'Ananyev, Ivan V.'
'Bokach, Nadezhda A.'
'Kukushkin, Vadim Yu.'

_publ_section_title
;
 Metal-involving halogen bond Ar--I&#x22EF;[dz2PtII] in a platinum
 acetylacetonate complex
;
_journal_issue 3
_journal_name_full CrystEngComm
_journal_page_first 554
_journal_page_last 563
_journal_paper_doi 10.1039/C9CE01568J
_journal_volume 22
_journal_year 2020
_chemical_formula_moiety 'C10 H14 O4 Pt, 2(C6 F3 I3)'
_chemical_formula_sum 'C22 H14 F6 I6 O4 Pt'
_chemical_formula_weight 1412.82
_space_group_crystal_system monoclinic
_space_group_IT_number 14
_space_group_name_Hall '-P 2ybc'
_space_group_name_H-M_alt 'P 1 21/c 1'
_atom_sites_solution_hydrogens geom
_audit_creation_method SHELXL-2014/6
_audit_update_record
;
2019-08-31 deposited with the CCDC.	2019-11-19 downloaded from the CCDC.
;
_cell_angle_alpha 90
_cell_angle_beta 99.9410(10)
_cell_angle_gamma 90
_cell_formula_units_Z 2
_cell_length_a 12.2282(5)
_cell_length_b 17.9253(7)
_cell_length_c 7.4916(3)
_cell_measurement_reflns_used 381
_cell_measurement_temperature 100(2)
_cell_measurement_theta_max 25
_cell_measurement_theta_min 3
_cell_volume 1617.46(11)
_computing_cell_refinement 'Bruker SAINT'
_computing_data_collection 'Bruker APEX II'
_computing_data_reduction 'Bruker SAINT'
_computing_molecular_graphics 'Bruker SHELXTL'
_computing_publication_material 'Bruker SHELXTL'
_computing_structure_refinement 'SHELXL-97 (Sheldrick, 1997)'
_computing_structure_solution 'SHELXS-97 (Sheldrick, 1997)'
_diffrn_ambient_temperature 100(2)
_diffrn_measured_fraction_theta_full 0.996
_diffrn_measured_fraction_theta_max 0.997
_diffrn_measurement_device_type 'Bruker APEX II CCD area detector''
_diffrn_measurement_method 'omega scans'
_diffrn_radiation_type MoK\a
_diffrn_radiation_wavelength 0.71073
_diffrn_reflns_av_R_equivalents 0.0296
_diffrn_reflns_av_unetI/netI 0.0220
_diffrn_reflns_Laue_measured_fraction_full 0.996
_diffrn_reflns_Laue_measured_fraction_max 0.997
_diffrn_reflns_limit_h_max 17
_diffrn_reflns_limit_h_min -17
_diffrn_reflns_limit_k_max 25
_diffrn_reflns_limit_k_min -25
_diffrn_reflns_limit_l_max 10
_diffrn_reflns_limit_l_min -10
_diffrn_reflns_number 21368
_diffrn_reflns_point_group_measured_fraction_full 0.996
_diffrn_reflns_point_group_measured_fraction_max 0.997
_diffrn_reflns_theta_full 25.242
_diffrn_reflns_theta_max 29.999
_diffrn_reflns_theta_min 1.691
_exptl_absorpt_coefficient_mu 10.125
_exptl_absorpt_correction_T_max 0.496
_exptl_absorpt_correction_T_min 0.158
_exptl_absorpt_correction_type multi-scan
_exptl_absorpt_process_details SADABS
_exptl_crystal_colour colorless
_exptl_crystal_density_diffrn 2.901
_exptl_crystal_description prism
_exptl_crystal_F_000 1256
_exptl_crystal_size_max 0.271
_exptl_crystal_size_mid 0.133
_exptl_crystal_size_min 0.083
_refine_diff_density_max 0.700
_refine_diff_density_min -1.564
_refine_diff_density_rms 0.161
_refine_ls_extinction_method none
_refine_ls_goodness_of_fit_ref 1.055
_refine_ls_hydrogen_treatment constr
_refine_ls_matrix_type full
_refine_ls_number_parameters 180
_refine_ls_number_reflns 4716
_refine_ls_number_restraints 0
_refine_ls_restrained_S_all 1.055
_refine_ls_R_factor_all 0.0403
_refine_ls_R_factor_gt 0.0314
_refine_ls_shift/su_max 0.017
_refine_ls_shift/su_mean 0.000
_refine_ls_structure_factor_coef Fsqd
_refine_ls_weighting_details 'w=1/[\s^2^(Fo^2^)+(0.0368P)^2^+1.7492P] where P=(Fo^2^+2Fc^2^)/3'
_refine_ls_weighting_scheme calc
_refine_ls_wR_factor_gt 0.0723
_refine_ls_wR_factor_ref 0.0769
_reflns_Friedel_coverage 0.000
_reflns_number_gt 3899
_reflns_number_total 4716
_reflns_threshold_expression I>2\s(I)
_cod_data_source_file c9ce01568j2.cif
_cod_data_source_block 300
_cod_depositor_comments
;Adding full bibliography for 7235207--7235212.cif.

 Adding full bibliography for 7235207--7235212.cif.
;
_cod_original_sg_symbol_H-M 'P 21/c'
_cod_database_code 7235210
_shelx_space_group_comment
;
The symmetry employed for this shelxl refinement is uniquely defined
by the following loop, which should always be used as a source of
symmetry information in preference to the above space-group names.
They are only intended as comments.
;
_shelx_estimated_absorpt_t_min 0.170
_shelx_estimated_absorpt_t_max 0.487
_shelxl_version_number 2014/6

loop_
_space_group_symop_operation_xyz
'x, y, z'
'-x, y+1/2, -z+1/2'
'-x, -y, -z'
'x, -y-1/2, z-1/2'

loop_
_atom_site_label
_atom_site_type_symbol
_atom_site_fract_x
_atom_site_fract_y
_atom_site_fract_z
_atom_site_U_iso_or_equiv
_atom_site_adp_type
_atom_site_occupancy
_atom_site_site_symmetry_order
_atom_site_calc_flag
_atom_site_refinement_flags_posn
_atom_site_refinement_flags_adp
_atom_site_refinement_flags_occupancy
Pt1 Pt 0.0000 0.5000 0.0000 0.04580(7) Uani 1 2 d S . P
O1 O 0.0978(2) 0.53604(19) 0.2243(4) 0.0528(7) Uani 1 1 d . . .
O2 O -0.0340(3) 0.40241(19) 0.1014(4) 0.0544(7) Uani 1 1 d . . .
C1 C 0.1188(4) 0.4960(3) 0.3670(7) 0.0541(11) Uani 1 1 d . . .
C1A C 0.1964(4) 0.5324(4) 0.5184(7) 0.0690(14) Uani 1 1 d . . .
H1AA H 0.1966 0.5864 0.4986 0.104 Uiso 1 1 calc R U .
H1AB H 0.2715 0.5127 0.5222 0.104 Uiso 1 1 calc R U .
H1AC H 0.1718 0.5218 0.6337 0.104 Uiso 1 1 calc R U .
C2 C 0.0781(4) 0.4242(3) 0.3885(7) 0.0573(11) Uani 1 1 d . . .
H2A H 0.1021 0.4013 0.5029 0.069 Uiso 1 1 calc R U .
C3 C 0.0079(4) 0.3831(3) 0.2644(7) 0.0561(11) Uani 1 1 d . . .
C3A C -0.0268(6) 0.3051(3) 0.3105(9) 0.0792(17) Uani 1 1 d . . .
H3AA H -0.1005 0.2940 0.2412 0.119 Uiso 1 1 calc R U .
H3AB H -0.0292 0.3021 0.4404 0.119 Uiso 1 1 calc R U .
H3AC H 0.0269 0.2688 0.2797 0.119 Uiso 1 1 calc R U .
I1S I 0.69896(3) 0.37916(2) 0.89643(6) 0.07400(12) Uani 1 1 d . . .
I2S I 0.20782(3) 0.37737(2) 0.93072(4) 0.05812(9) Uani 1 1 d . . .
I3S I 0.45471(3) 0.08809(2) 0.88791(5) 0.06673(11) Uani 1 1 d . . .
F1S F 0.6438(2) 0.20780(17) 0.8854(5) 0.0705(8) Uani 1 1 d . . .
F2S F 0.4508(3) 0.43260(15) 0.9012(4) 0.0642(7) Uani 1 1 d . . .
F3S F 0.2647(2) 0.20480(16) 0.9202(4) 0.0649(7) Uani 1 1 d . . .
C1S C 0.5493(4) 0.2452(2) 0.8943(6) 0.0475(9) Uani 1 1 d . . .
C2S C 0.5514(4) 0.3217(2) 0.8983(6) 0.0481(9) Uani 1 1 d . . .
C3S C 0.4524(4) 0.3574(2) 0.9031(5) 0.0441(8) Uani 1 1 d . . .
C4S C 0.3552(3) 0.3205(2) 0.9104(5) 0.0426(8) Uani 1 1 d . . .
C5S C 0.3579(3) 0.2434(2) 0.9107(6) 0.0434(8) Uani 1 1 d . . .
C6S C 0.4537(4) 0.2034(2) 0.8997(6) 0.0463(9) Uani 1 1 d . . .

loop_
_atom_site_aniso_label
_atom_site_aniso_U_11
_atom_site_aniso_U_22
_atom_site_aniso_U_33
_atom_site_aniso_U_23
_atom_site_aniso_U_13
_atom_site_aniso_U_12
Pt1 0.02900(10) 0.05874(14) 0.05002(13) 0.01116(10) 0.00783(8) 0.00384(9)
O1 0.0402(15) 0.0649(19) 0.0527(17) 0.0065(15) 0.0058(12) -0.0021(14)
O2 0.0432(16) 0.0609(19) 0.0591(19) 0.0134(15) 0.0085(13) -0.0003(14)
C1 0.037(2) 0.076(3) 0.050(2) 0.008(2) 0.0124(17) 0.010(2)
C1A 0.051(3) 0.093(4) 0.061(3) -0.001(3) 0.001(2) -0.001(3)
C2 0.052(2) 0.071(3) 0.049(2) 0.014(2) 0.0108(19) 0.009(2)
C3 0.048(2) 0.061(3) 0.063(3) 0.016(2) 0.019(2) 0.011(2)
C3A 0.090(4) 0.061(3) 0.086(4) 0.023(3) 0.014(3) 0.006(3)
I1S 0.05411(19) 0.0744(2) 0.0956(3) -0.00149(19) 0.01908(18) -0.02392(16)
I2S 0.05040(17) 0.0677(2) 0.05664(18) -0.00061(14) 0.01035(13) 0.01126(13)
I3S 0.0826(2) 0.03536(14) 0.0756(2) 0.00671(13) -0.00508(17) 0.00043(14)
F1S 0.0488(15) 0.0614(17) 0.102(2) 0.0041(16) 0.0148(15) 0.0109(13)
F2S 0.079(2) 0.0341(12) 0.084(2) -0.0031(12) 0.0261(16) -0.0065(12)
F3S 0.0496(15) 0.0553(15) 0.090(2) -0.0007(14) 0.0114(14) -0.0186(12)
C1S 0.045(2) 0.047(2) 0.050(2) 0.0006(17) 0.0062(17) 0.0016(17)
C2S 0.046(2) 0.048(2) 0.050(2) 0.0009(18) 0.0075(17) -0.0095(18)
C3S 0.054(2) 0.0354(18) 0.044(2) -0.0003(15) 0.0109(17) -0.0046(16)
C4S 0.0424(19) 0.044(2) 0.0415(19) -0.0008(15) 0.0070(15) -0.0003(16)
C5S 0.043(2) 0.0423(19) 0.044(2) 0.0012(16) 0.0066(16) -0.0079(16)
C6S 0.054(2) 0.0356(18) 0.047(2) 0.0054(15) 0.0012(17) -0.0026(16)

loop_
_atom_type_symbol
_atom_type_description
_atom_type_scat_dispersion_real
_atom_type_scat_dispersion_imag
_atom_type_scat_source
C C 0.0033 0.0016 'International Tables Vol C Tables 4.2.6.8 and 6.1.1.4'
H H 0.0000 0.0000 'International Tables Vol C Tables 4.2.6.8 and 6.1.1.4'
O O 0.0106 0.0060 'International Tables Vol C Tables 4.2.6.8 and 6.1.1.4'
F F 0.0171 0.0103 'International Tables Vol C Tables 4.2.6.8 and 6.1.1.4'
I I -0.4742 1.8119 'International Tables Vol C Tables 4.2.6.8 and 6.1.1.4'
Pt Pt -1.7033 8.3905 'International Tables Vol C Tables 4.2.6.8 and 6.1.1.4'

loop_
_geom_angle_atom_site_label_1
_geom_angle_atom_site_label_2
_geom_angle_atom_site_label_3
_geom_angle
_geom_angle_site_symmetry_1
_geom_angle_site_symmetry_3
O2 Pt1 O2 180.0 . 3_565
O2 Pt1 O1 84.38(13) . 3_565
O2 Pt1 O1 95.62(13) 3_565 3_565
O2 Pt1 O1 95.62(13) . .
O2 Pt1 O1 84.38(13) 3_565 .
O1 Pt1 O1 180.0 3_565 .
C1 O1 Pt1 121.9(3) . .
C3 O2 Pt1 121.8(3) . .
O1 C1 C2 126.1(5) . .
O1 C1 C1A 113.6(5) . .
C2 C1 C1A 120.3(5) . .
C1 C1A H1AA 109.5 . .
C1 C1A H1AB 109.5 . .
H1AA C1A H1AB 109.5 . .
C1 C1A H1AC 109.5 . .
H1AA C1A H1AC 109.5 . .
H1AB C1A H1AC 109.5 . .
C3 C2 C1 127.7(4) . .
C3 C2 H2A 116.1 . .
C1 C2 H2A 116.1 . .
O2 C3 C2 126.9(4) . .
O2 C3 C3A 112.5(5) . .
C2 C3 C3A 120.6(5) . .
C3 C3A H3AA 109.5 . .
C3 C3A H3AB 109.5 . .
H3AA C3A H3AB 109.5 . .
C3 C3A H3AC 109.5 . .
H3AA C3A H3AC 109.5 . .
H3AB C3A H3AC 109.5 . .
F1S C1S C2S 119.0(4) . .
F1S C1S C6S 117.7(4) . .
C2S C1S C6S 123.3(4) . .
C3S C2S C1S 116.9(4) . .
C3S C2S I1S 122.6(3) . .
C1S C2S I1S 120.5(3) . .
F2S C3S C4S 118.3(4) . .
F2S C3S C2S 118.4(4) . .
C4S C3S C2S 123.4(4) . .
C3S C4S C5S 117.6(4) . .
C3S C4S I2S 122.0(3) . .
C5S C4S I2S 120.4(3) . .
F3S C5S C4S 119.6(4) . .
F3S C5S C6S 118.0(4) . .
C4S C5S C6S 122.4(4) . .
C5S C6S C1S 116.5(4) . .
C5S C6S I3S 122.0(3) . .
C1S C6S I3S 121.6(3) . .

loop_
_geom_bond_atom_site_label_1
_geom_bond_atom_site_label_2
_geom_bond_distance
_geom_bond_site_symmetry_2
Pt1 O2 1.980(3) .
Pt1 O2 1.980(3) 3_565
Pt1 O1 1.994(3) 3_565
Pt1 O1 1.994(3) .
O1 C1 1.276(6) .
O2 C3 1.287(6) .
C1 C2 1.400(7) .
C1 C1A 1.496(7) .
C1A H1AA 0.9800 .
C1A H1AB 0.9800 .
C1A H1AC 0.9800 .
C2 C3 1.366(8) .
C2 H2A 0.9500 .
C3 C3A 1.518(7) .
C3A H3AA 0.9800 .
C3A H3AB 0.9800 .
C3A H3AC 0.9800 .
I1S C2S 2.079(4) .
I2S C4S 2.099(4) .
I3S C6S 2.070(4) .
F1S C1S 1.348(5) .
F2S C3S 1.348(5) .
F3S C5S 1.345(5) .
C1S C2S 1.373(6) .
C1S C6S 1.394(6) .
C2S C3S 1.375(6) .
C3S C4S 1.370(6) .
C4S C5S 1.382(6) .
C5S C6S 1.387(6) .

loop_
_geom_torsion_atom_site_label_1
_geom_torsion_atom_site_label_2
_geom_torsion_atom_site_label_3
_geom_torsion_atom_site_label_4
_geom_torsion
Pt1 O1 C1 C2 -0.3(6)
Pt1 O1 C1 C1A 178.4(3)
O1 C1 C2 C3 -0.8(8)
C1A C1 C2 C3 -179.4(5)
Pt1 O2 C3 C2 0.5(7)
Pt1 O2 C3 C3A -178.1(3)
C1 C2 C3 O2 0.7(8)
C1 C2 C3 C3A 179.2(5)
F1S C1S C2S C3S 178.5(4)
C6S C1S C2S C3S -1.7(7)
F1S C1S C2S I1S -1.4(6)
C6S C1S C2S I1S 178.4(3)
C1S C2S C3S F2S -177.9(4)
I1S C2S C3S F2S 2.0(6)
C1S C2S C3S C4S 2.3(6)
I1S C2S C3S C4S -177.8(3)
F2S C3S C4S C5S 179.5(4)
C2S C3S C4S C5S -0.7(6)
F2S C3S C4S I2S -2.9(5)
C2S C3S C4S I2S 176.9(3)
C3S C4S C5S F3S 179.1(4)
I2S C4S C5S F3S 1.4(5)
C3S C4S C5S C6S -1.6(6)
I2S C4S C5S C6S -179.2(3)
F3S C5S C6S C1S -178.6(4)
C4S C5S C6S C1S 2.1(6)
F3S C5S C6S I3S 2.4(5)
C4S C5S C6S I3S -177.0(3)
F1S C1S C6S C5S 179.4(4)
C2S C1S C6S C5S -0.4(6)
F1S C1S C6S I3S -1.5(6)
C2S C1S C6S I3S 178.7(3)
